data_2005170
loop_
_publ_author_name
'G\"orbitz, C. H.'
'Gundersen, E.'

_publ_section_title
;
 <small>L</small>-Valyl-<small>L</small>-alanine
;
_journal_issue 7
_journal_name_full 'Acta Crystallographica Section C'
_journal_page_first 1764
_journal_page_last 1767
_journal_paper_doi 10.1107/S0108270196002302
_journal_volume 52
_journal_year 1996
_chemical_formula_iupac 'C8 H16 N2 O3'
_chemical_formula_sum 'C8 H16 N2 O3'
_chemical_formula_weight 188.23
_chemical_name_systematic
;
 ?
;
_space_group_IT_number 169
_symmetry_cell_setting hexagonal
_symmetry_space_group_name_Hall 'P 61'
_symmetry_space_group_name_H-M 'P 61'
_audit_creation_method SHELXL
_cell_angle_alpha 90
_cell_angle_beta 90
_cell_angle_gamma 120
_cell_formula_units_Z 6
_cell_length_a 14.424(4)
_cell_length_b 14.424(4)
_cell_length_c 9.996(6)
_cell_measurement_reflns_used 25
_cell_measurement_temperature 120(2)
_cell_measurement_theta_max 17.5
_cell_measurement_theta_min 12.5
_cell_volume 1801.1(13)
_computing_structure_refinement 'SHELXL93 (Sheldrick, 1993)'
_computing_structure_solution 'SIR92 (Altomare et al., 1994)'
_diffrn_ambient_temperature 120(2)
_diffrn_measurement_device 'Nicolet P3'
_diffrn_measurement_method 2\q
_diffrn_radiation_monochromator graphite
_diffrn_radiation_source 'fine-focus sealed tube'
_diffrn_radiation_type MoK\a
_diffrn_radiation_wavelength 0.71069
_diffrn_reflns_av_R_equivalents 0.0000
_diffrn_reflns_av_sigmaI/netI 0.2337
_diffrn_reflns_limit_h_max 16
_diffrn_reflns_limit_h_min 0
_diffrn_reflns_limit_k_max 15
_diffrn_reflns_limit_k_min 0
_diffrn_reflns_limit_l_max 12
_diffrn_reflns_limit_l_min 0
_diffrn_reflns_number 1453
_diffrn_reflns_theta_max 27.50
_diffrn_reflns_theta_min 2.50
_diffrn_standards_decay_% 1.2
_diffrn_standards_interval_count 96
_diffrn_standards_number 3
_exptl_absorpt_coefficient_mu 0.080
_exptl_absorpt_correction_type none
_exptl_crystal_colour colourless
_exptl_crystal_density_diffrn 1.041
_exptl_crystal_density_method 'not measured'
_exptl_crystal_description needle
_exptl_crystal_F_000 612
_exptl_crystal_size_max 1.20
_exptl_crystal_size_mid 0.45
_exptl_crystal_size_min 0.20
_refine_diff_density_max 0.322
_refine_diff_density_min -0.285
_refine_ls_abs_structure_details 'Flack H D (1983), Acta Cryst. A39, 876-881'
_refine_ls_abs_structure_Flack -1.(5)
_refine_ls_extinction_method none
_refine_ls_goodness_of_fit_all 0.954
_refine_ls_goodness_of_fit_obs 1.257
_refine_ls_hydrogen_treatment noref
_refine_ls_matrix_type full
_refine_ls_number_parameters 122
_refine_ls_number_reflns 1452
_refine_ls_number_restraints 1
_refine_ls_restrained_S_all 0.993
_refine_ls_restrained_S_obs 1.256
_refine_ls_R_factor_all 0.2111
_refine_ls_R_factor_obs 0.0854
_refine_ls_shift/esd_max 0.000
_refine_ls_shift/esd_mean 0.000
_refine_ls_structure_factor_coef Fsqd
_refine_ls_weighting_scheme
;
calc w = 1/[\s^2^(F~o~^2^) + (0.0462P)^2^]
where P = (F~o~^2^ + 2F~c~^2^)/3
;
_refine_ls_wR_factor_all 0.1685
_refine_ls_wR_factor_obs 0.1326
_reflns_number_observed 627
_reflns_number_total 1453
_reflns_observed_criterion >2sigma(I)
_cod_data_source_file pa1220.cif
_cod_data_source_block va
_cod_database_code 2005170

loop_
_symmetry_equiv_pos_as_xyz
'x, y, z'
'-y, x-y, z+1/3'
'-x+y, -x, z+2/3'
'-x, -y, z+1/2'
'y, -x+y, z+5/6'
'x-y, x, z+1/6'

loop_
_atom_site_aniso_label
_atom_site_aniso_U_11
_atom_site_aniso_U_22
_atom_site_aniso_U_33
_atom_site_aniso_U_12
_atom_site_aniso_U_13
_atom_site_aniso_U_23
O1 0.033(3) 0.034(3) 0.018(3) 0.025(3) -0.004(3) -0.008(3)
O2 0.039(4) 0.054(4) 0.025(3) 0.036(3) -0.017(3) -0.016(3)
O3 0.038(3) 0.033(3) 0.010(3) 0.023(3) -0.003(2) -0.004(2)
N1 0.024(3) 0.024(4) 0.014(3) 0.007(3) -0.003(3) 0.004(3)
N2 0.027(3) 0.023(3) 0.013(3) 0.021(3) -0.005(3) -0.005(3)
C1 0.025(4) 0.024(4) 0.020(4) 0.021(4) -0.003(3) 0.002(3)
C2 0.019(4) 0.018(4) 0.032(4) 0.010(3) 0.002(4) -0.010(4)
C3 0.022(4) 0.062(6) 0.036(5) 0.008(5) 0.003(4) 0.009(5)
C4 0.019(4) 0.042(5) 0.035(5) 0.015(4) -0.005(4) -0.017(4)
C5 0.027(4) 0.012(4) 0.009(3) 0.008(3) -0.002(3) -0.004(3)
C6 0.021(4) 0.026(4) 0.015(4) 0.013(4) -0.010(3) -0.008(3)
C7 0.032(5) 0.048(6) 0.039(5) 0.011(5) -0.004(4) -0.024(5)
C8 0.020(4) 0.023(4) 0.025(5) 0.007(4) -0.001(4) -0.004(4)

loop_
_atom_site_label
_atom_site_occupancy
_atom_site_fract_x
_atom_site_fract_y
_atom_site_fract_z
_atom_site_U_iso_or_equiv
_atom_site_thermal_displace_type
_atom_site_calc_flag
_atom_site_refinement_flags
_atom_site_type_symbol
O1 1 .6258(4) .3108(4) .7320(5) .0248(13) Uani d . O
O2 1 .5077(4) .5619(4) .8330(5) .0338(15) Uani d . O
O3 1 .5936(4) .5663(4) 1.0216(5) .0248(13) Uani d . O
N1 1 .5297(5) .1985(5) .5215(6) .0229(15) Uani d . N
H1 1 .532(3) .158(3) .5896(12) .034 Uiso calc R H
H2 1 .5971(14) .2408(5) .489(4) .034 Uiso calc R H
H3 1 .487(2) .155(3) .455(3) .034 Uiso calc R H
N2 1 .5583(5) .4217(4) .7169(6) .0169(13) Uani d . N
H4 1 .5155(5) .4385(4) .6739(6) .020 Uiso calc R H
C1 1 .4870(5) .2664(6) .5715(7) .019(2) Uani d . C
H5 1 .4893(5) .3139(6) .4972(7) .023 Uiso calc R H
C2 1 .3721(5) .2003(6) .6205(8) .023(2) Uani d . C
H6 1 .3533(5) .2506(6) .6657(8) .027 Uiso calc R H
C3 1 .3587(6) .1154(7) .7253(9) .046(3) Uani d . C
H7 1 .362(4) .057(2) .6804(11) .069 Uiso calc R H
H8 1 .2895(19) .088(3) .771(4) .069 Uiso calc R H
H9 1 .417(2) .1483(12) .791(3) .069 Uiso calc R H
C4 1 .2926(6) .1473(7) .5048(8) .032(2) Uani d . C
H10 1 .2193(6) .112(3) .5397(10) .048 Uiso calc R H
H11 1 .306(2) .094(3) .461(3) .048 Uiso calc R H
H12 1 .302(3) .2020(8) .440(2) .048 Uiso calc R H
C5 1 .5637(6) .3362(5) .6817(6) .017(2) Uani d . C
C6 1 .6240(5) .4882(6) .8274(7) .020(2) Uani d . C
H13 1 .6328(5) .4411(6) .8934(7) .024 Uiso calc R H
C7 1 .7344(6) .5733(7) .7808(9) .044(2) Uani d . C
H14 1 .764(2) .5408(11) .722(4) .065 Uiso calc R H
H15 1 .7813(13) .605(3) .8586(10) .065 Uiso calc R H
H16 1 .7289(8) .629(2) .732(5) .065 Uiso calc R H
C8 1 .5693(6) .5427(6) .8986(7) .024(2) Uani d . C

loop_
_atom_type_symbol
_atom_type_description
_atom_type_scat_dispersion_real
_atom_type_scat_dispersion_imag
_atom_type_scat_source
O O 0.0106 0.0060 'International Tables Vol C Tables 4.2.6.8 and 6.1.1.4'
N N 0.0061 0.0033 'International Tables Vol C Tables 4.2.6.8 and 6.1.1.4'
C C 0.0033 0.0016 'International Tables Vol C Tables 4.2.6.8 and 6.1.1.4'
H H 0.0000 0.0000 'International Tables Vol C Tables 4.2.6.8 and 6.1.1.4'

loop_
_geom_angle_atom_site_label_1
_geom_angle_atom_site_label_2
_geom_angle_atom_site_label_3
_geom_angle
_geom_angle_publ_flag
C1 N1 H1 109.5(4) ?
C1 N1 H2 109.5(3) ?
H1 N1 H2 109.5 ?
C1 N1 H3 109.5(4) ?
H1 N1 H3 109.5 ?
H2 N1 H3 109.5 ?
C5 N2 C6 119.6(6) yes
C5 N2 H4 120.2(4) ?
C6 N2 H4 120.2(3) ?
N1 C1 C2 112.1(6) yes
N1 C1 C5 106.0(5) yes
C2 C1 C5 112.6(6) yes
N1 C1 H5 108.7(4) ?
C2 C1 H5 108.7(4) ?
C5 C1 H5 108.7(3) ?
C1 C2 C4 112.2(6) yes
C1 C2 C3 112.3(6) yes
C4 C2 C3 110.4(6) yes
C1 C2 H6 107.2(4) ?
C4 C2 H6 107.2(4) ?
C3 C2 H6 107.2(5) ?
C2 C3 H7 109.5(5) ?
C2 C3 H8 109.5(4) ?
H7 C3 H8 109.5 ?
C2 C3 H9 109.5(4) ?
H7 C3 H9 109.5 ?
H8 C3 H9 109.5 ?
C2 C4 H10 109.5(4) ?
C2 C4 H11 109.5(4) ?
H10 C4 H11 109.5 ?
C2 C4 H12 109.5(4) ?
H10 C4 H12 109.5 ?
H11 C4 H12 109.5 ?
O1 C5 N2 124.0(6) yes
O1 C5 C1 119.5(6) yes
N2 C5 C1 116.4(6) yes
N2 C6 C7 111.9(6) yes
N2 C6 C8 110.8(5) yes
C7 C6 C8 109.1(6) yes
N2 C6 H13 108.3(4) ?
C7 C6 H13 108.3(4) ?
C8 C6 H13 108.3(4) ?
C6 C7 H14 109.5(4) ?
C6 C7 H15 109.5(4) ?
H14 C7 H15 109.5 ?
C6 C7 H16 109.5(4) ?
H14 C7 H16 109.5 ?
H15 C7 H16 109.5 ?
O2 C8 O3 125.5(7) yes
O2 C8 C6 118.5(6) yes
O3 C8 C6 116.0(7) yes

loop_
_geom_bond_atom_site_label_1
_geom_bond_atom_site_label_2
_geom_bond_distance
_geom_bond_publ_flag
O1 C5 1.231(8) yes
O2 C8 1.241(8) yes
O3 C8 1.277(8) yes
N1 C1 1.481(8) yes
N1 H1 0.91 ?
N1 H2 0.91 ?
N1 H3 0.91 ?
N2 C5 1.322(8) yes
N2 C6 1.459(8) yes
N2 H4 0.88 ?
C1 C2 1.522(9) yes
C1 C5 1.528(9) yes
C1 H5 1.00 ?
C2 C4 1.536(10) yes
C2 C3 1.549(11) yes
C2 H6 1.00 ?
C3 H7 0.98 ?
C3 H8 0.98 ?
C3 H9 0.98 ?
C4 H10 0.98 ?
C4 H11 0.98 ?
C4 H12 0.98 ?
C6 C7 1.518(10) yes
C6 C8 1.539(10) yes
C6 H13 1.00 ?
C7 H14 0.98 ?
C7 H15 0.98 ?
C7 H16 0.98 ?

loop_
_geom_torsion_atom_site_label_1
_geom_torsion_atom_site_label_2
_geom_torsion_atom_site_label_3
_geom_torsion_atom_site_label_4
_geom_torsion
_geom_torsion_publ_flag
N1 C1 C2 C4 -71.5(8) yes
C5 C1 C2 C4 169.1(6) ?
N1 C1 C2 C3 53.6(8) yes
C5 C1 C2 C3 -65.9(8) ?
C6 N2 C5 O1 -4.1(10) ?
C6 N2 C5 C1 176.0(6) yes
N1 C1 C5 O1 -17.0(8) ?
C2 C1 C5 O1 105.9(7) ?
N1 C1 C5 N2 162.9(6) yes
C2 C1 C5 N2 -74.2(7) ?
C5 N2 C6 C7 87.3(8) ?
C5 N2 C6 C8 -150.6(6) yes
N2 C6 C8 O2 -28.2(9) yes
C7 C6 C8 O2 95.5(8) ?
N2 C6 C8 O3 153.2(6) ?
C7 C6 C8 O3 -83.2(8) ?

loop_
_cod_related_entry_id
_cod_related_entry_database
_cod_related_entry_code
1 ChemSpider 5360762
